data_2212486
loop_
_publ_author_name
'Yusof, M. Sukeri M.'
'Pazil, Aqilah M.'
'Kadir, Maisara A.'
'Yamin, Bohari M.'

_publ_section_title
;
 <i>N</i>-(3,4-Dichlorophenyl)-<i>N</i>'-(phenylacetyl)thiourea
;
_journal_coeditor_code BT2266
_journal_issue 3
_journal_name_full 'Acta Crystallographica Section E'
_journal_page_first o1302
_journal_page_last o1303
_journal_paper_doi 10.1107/S1600536807006137
_journal_volume 63
_journal_year 2007
_chemical_formula_iupac 'C15 H12 Cl2 N2 O S'
_chemical_formula_moiety 'C15 H12 Cl2 N2 O S'
_chemical_formula_sum 'C15 H12 Cl2 N2 O S'
_chemical_formula_weight 339.23
_chemical_name_systematic
;
N-(3,4-Dichlorophenyl)-N'-phenylacetylthiourea
;
_space_group_IT_number 14
_symmetry_cell_setting monoclinic
_symmetry_space_group_name_Hall '-P 2ybc'
_symmetry_space_group_name_H-M 'P 1 21/c 1'
_atom_sites_solution_hydrogens geom
_atom_sites_solution_primary direct
_atom_sites_solution_secondary difmap
_audit_creation_method SHELXL-97
_cell_angle_alpha 90.00
_cell_angle_beta 103.070(4)
_cell_angle_gamma 90.00
_cell_formula_units_Z 4
_cell_length_a 8.139(2)
_cell_length_b 20.381(5)
_cell_length_c 9.476(3)
_cell_measurement_reflns_used 977
_cell_measurement_temperature 298(2)
_cell_measurement_theta_max 25.5
_cell_measurement_theta_min 2.0
_cell_volume 1531.2(7)
_computing_cell_refinement 'SAINT (Bruker, 2000)'
_computing_data_collection 'SMART (Bruker, 2000)'
_computing_data_reduction SAINT
_computing_molecular_graphics SHELXTL
_computing_publication_material
;
SHELXTL, PARST (Nardelli, 1995) and PLATON (Spek, 2003)
;
_computing_structure_refinement 'SHELXTL (Sheldrick, 1997)'
_computing_structure_solution 'SHELXTL (Sheldrick, 1997)'
_diffrn_ambient_temperature 298(2)
_diffrn_detector_area_resol_mean 83.66
_diffrn_measured_fraction_theta_full 0.999
_diffrn_measured_fraction_theta_max 0.999
_diffrn_measurement_device_type 'Bruker SMART APEX CCD area-detector'
_diffrn_measurement_method \w
_diffrn_radiation_monochromator graphite
_diffrn_radiation_source 'fine-focus sealed tube'
_diffrn_radiation_type MoK\a
_diffrn_radiation_wavelength 0.71073
_diffrn_reflns_av_R_equivalents 0.0220
_diffrn_reflns_av_sigmaI/netI 0.0239
_diffrn_reflns_limit_h_max 9
_diffrn_reflns_limit_h_min -9
_diffrn_reflns_limit_k_max 18
_diffrn_reflns_limit_k_min -24
_diffrn_reflns_limit_l_max 11
_diffrn_reflns_limit_l_min -10
_diffrn_reflns_number 8052
_diffrn_reflns_theta_full 25.50
_diffrn_reflns_theta_max 25.50
_diffrn_reflns_theta_min 2.00
_diffrn_standards_decay_% 0
_diffrn_standards_interval_time 0
_diffrn_standards_number 0
_exptl_absorpt_coefficient_mu 0.559
_exptl_absorpt_correction_T_max 0.8729
_exptl_absorpt_correction_T_min 0.7752
_exptl_absorpt_correction_type multi-scan
_exptl_absorpt_process_details '(SADABS; Sheldrick, 1996)'
_exptl_crystal_colour colourless
_exptl_crystal_density_diffrn 1.471
_exptl_crystal_density_method 'not measured'
_exptl_crystal_description block
_exptl_crystal_F_000 696
_exptl_crystal_size_max 0.48
_exptl_crystal_size_mid 0.31
_exptl_crystal_size_min 0.25
_refine_diff_density_max 0.404
_refine_diff_density_min -0.360
_refine_ls_extinction_method none
_refine_ls_goodness_of_fit_ref 1.03
_refine_ls_hydrogen_treatment constr
_refine_ls_matrix_type full
_refine_ls_number_parameters 190
_refine_ls_number_reflns 2854
_refine_ls_number_restraints 0
_refine_ls_restrained_S_all 1.03
_refine_ls_R_factor_all 0.046
_refine_ls_R_factor_gt 0.035
_refine_ls_shift/su_max 0.000
_refine_ls_shift/su_mean 0.000
_refine_ls_structure_factor_coef Fsqd
_refine_ls_weighting_details 'calc w=1/[\s^2^(Fo^2^)+(0.0453P)^2^+0.4844P] where P=(Fo^2^+2Fc^2^)/3'
_refine_ls_weighting_scheme calc
_refine_ls_wR_factor_gt 0.089
_refine_ls_wR_factor_ref 0.093
_reflns_number_gt 2337
_reflns_number_total 2854
_reflns_threshold_expression I>2\s(I)
_cod_data_source_file bt2266.cif
_cod_data_source_block I
_cod_original_cell_volume 1531.3(7)
_cod_original_sg_symbol_H-M P21/c
_cod_database_code 2212486
_cod_database_fobs_code 2212486

loop_
_symmetry_equiv_pos_as_xyz
'x, y, z'
'-x, y+1/2, -z+1/2'
'-x, -y, -z'
'x, -y-1/2, z-1/2'

loop_
_atom_site_type_symbol
_atom_site_label
_atom_site_fract_x
_atom_site_fract_y
_atom_site_fract_z
_atom_site_U_iso_or_equiv
_atom_site_adp_type
_atom_site_calc_flag
_atom_site_refinement_flags
_atom_site_occupancy
Cl Cl1 0.11065(9) 0.37416(3) -0.16585(7) 0.0709(2) Uani d . 1
Cl Cl2 0.26369(10) 0.48893(3) -0.32452(7) 0.0763(2) Uani d . 1
S S1 0.35864(8) 0.60519(3) 0.41707(5) 0.05285(18) Uani d . 1
O O1 0.51125(17) 0.72743(7) 0.06593(13) 0.0445(3) Uani d . 1
N N1 0.48723(19) 0.70163(8) 0.29409(16) 0.0371(4) Uani d . 1
H H1 0.5093 0.7162 0.3815 0.045 Uiso calc R 1
N N2 0.3815(2) 0.61730(8) 0.13868(17) 0.0439(4) Uani d . 1
H H2 0.4129 0.6438 0.0793 0.053 Uiso calc R 1
C C1 0.8262(3) 0.84776(11) 0.1159(2) 0.0460(5) Uani d . 1
H H1A 0.7385 0.8700 0.0547 0.055 Uiso calc R 1
C C2 0.9884(3) 0.85248(13) 0.0942(2) 0.0599(6) Uani d . 1
H H2A 1.0093 0.8781 0.0190 0.072 Uiso calc R 1
C C3 1.1172(3) 0.81969(14) 0.1825(3) 0.0667(7) Uani d . 1
H H3 1.2259 0.8226 0.1671 0.080 Uiso calc R 1
C C4 1.0869(3) 0.78219(13) 0.2944(3) 0.0674(7) Uani d . 1
H H4 1.1750 0.7597 0.3545 0.081 Uiso calc R 1
C C5 0.9260(3) 0.77782(11) 0.3177(2) 0.0519(5) Uani d . 1
H H5 0.9065 0.7529 0.3944 0.062 Uiso calc R 1
C C6 0.7938(2) 0.81014(9) 0.22791(19) 0.0378(4) Uani d . 1
C C7 0.6178(2) 0.80499(10) 0.2532(2) 0.0419(5) Uani d . 1
H H7A 0.6228 0.8079 0.3562 0.050 Uiso calc R 1
H H7B 0.5506 0.8414 0.2060 0.050 Uiso calc R 1
C C8 0.5347(2) 0.74153(9) 0.19544(19) 0.0359(4) Uani d . 1
C C9 0.4075(2) 0.63997(9) 0.27462(19) 0.0369(4) Uani d . 1
C C10 0.3124(3) 0.55825(9) 0.0750(2) 0.0407(4) Uani d . 1
C C11 0.2432(3) 0.50874(10) 0.1437(2) 0.0514(5) Uani d . 1
H H11 0.2389 0.5129 0.2405 0.062 Uiso calc R 1
C C12 0.1810(3) 0.45343(10) 0.0667(2) 0.0537(6) Uani d . 1
H H12 0.1335 0.4205 0.1125 0.064 Uiso calc R 1
C C13 0.1873(3) 0.44563(10) -0.0760(2) 0.0476(5) Uani d . 1
C C14 0.2547(3) 0.49518(10) -0.1452(2) 0.0463(5) Uani d . 1
C C15 0.3166(3) 0.55084(10) -0.0697(2) 0.0454(5) Uani d . 1
H H15 0.3620 0.5841 -0.1163 0.054 Uiso calc R 1

loop_
_atom_site_aniso_label
_atom_site_aniso_U_11
_atom_site_aniso_U_22
_atom_site_aniso_U_33
_atom_site_aniso_U_12
_atom_site_aniso_U_13
_atom_site_aniso_U_23
Cl1 0.0938(5) 0.0420(3) 0.0707(4) -0.0099(3) 0.0055(3) -0.0147(3)
Cl2 0.1215(6) 0.0666(4) 0.0446(3) -0.0098(4) 0.0265(3) -0.0163(3)
S1 0.0741(4) 0.0536(3) 0.0358(3) -0.0180(3) 0.0229(3) 0.0002(2)
O1 0.0636(9) 0.0437(8) 0.0291(7) -0.0101(7) 0.0163(6) -0.0018(6)
N1 0.0474(9) 0.0377(9) 0.0282(7) -0.0053(7) 0.0130(7) -0.0032(6)
N2 0.0644(11) 0.0379(9) 0.0319(8) -0.0119(8) 0.0158(8) 0.0005(7)
C1 0.0480(12) 0.0521(13) 0.0380(11) -0.0089(10) 0.0101(9) 0.0003(9)
C2 0.0586(14) 0.0731(17) 0.0521(13) -0.0209(13) 0.0216(12) -0.0040(12)
C3 0.0454(13) 0.0804(18) 0.0780(17) -0.0138(13) 0.0214(13) -0.0155(15)
C4 0.0503(14) 0.0655(16) 0.0797(18) 0.0061(12) 0.0011(13) -0.0039(14)
C5 0.0616(14) 0.0424(12) 0.0510(12) -0.0018(10) 0.0116(10) 0.0041(10)
C6 0.0460(11) 0.0339(10) 0.0344(10) -0.0058(8) 0.0108(8) -0.0071(8)
C7 0.0516(11) 0.0394(11) 0.0389(10) -0.0045(9) 0.0189(9) -0.0049(8)
C8 0.0379(10) 0.0378(10) 0.0342(10) -0.0001(8) 0.0129(8) 0.0003(8)
C9 0.0403(10) 0.0383(10) 0.0336(10) -0.0014(8) 0.0116(8) -0.0001(8)
C10 0.0501(11) 0.0355(10) 0.0360(10) -0.0028(9) 0.0090(8) 0.0003(8)
C11 0.0729(14) 0.0430(12) 0.0384(11) -0.0096(11) 0.0127(10) 0.0029(9)
C12 0.0732(15) 0.0381(12) 0.0491(13) -0.0078(11) 0.0123(11) 0.0056(10)
C13 0.0552(12) 0.0345(11) 0.0485(12) 0.0020(9) 0.0018(10) -0.0043(9)
C14 0.0570(12) 0.0436(12) 0.0367(10) 0.0038(10) 0.0073(9) -0.0034(9)
C15 0.0616(13) 0.0385(11) 0.0380(11) -0.0027(10) 0.0152(9) 0.0013(9)

loop_
_atom_type_symbol
_atom_type_description
_atom_type_scat_dispersion_real
_atom_type_scat_dispersion_imag
_atom_type_scat_source
C C 0.0033 0.0016 'International Tables Vol C Tables 4.2.6.8 and 6.1.1.4'
H H 0.0000 0.0000 'International Tables Vol C Tables 4.2.6.8 and 6.1.1.4'
N N 0.0061 0.0033 'International Tables Vol C Tables 4.2.6.8 and 6.1.1.4'
O O 0.0106 0.0060 'International Tables Vol C Tables 4.2.6.8 and 6.1.1.4'
S S 0.1246 0.1234 'International Tables Vol C Tables 4.2.6.8 and 6.1.1.4'
Cl Cl 0.1484 0.1585 'International Tables Vol C Tables 4.2.6.8 and 6.1.1.4'

loop_
_geom_angle_atom_site_label_1
_geom_angle_atom_site_label_2
_geom_angle_atom_site_label_3
_geom_angle
_geom_angle_publ_flag
C8 N1 C9 129.68(15) ?
C8 N1 H1 115.2 ?
C9 N1 H1 115.2 ?
C9 N2 C10 132.00(16) ?
C9 N2 H2 114.0 ?
C10 N2 H2 114.0 ?
C6 C1 C2 120.4(2) ?
C6 C1 H1A 119.8 ?
C2 C1 H1A 119.8 ?
C3 C2 C1 120.2(2) ?
C3 C2 H2A 119.9 ?
C1 C2 H2A 119.9 ?
C2 C3 C4 120.0(2) ?
C2 C3 H3 120.0 ?
C4 C3 H3 120.0 ?
C3 C4 C5 120.1(2) ?
C3 C4 H4 119.9 ?
C5 C4 H4 119.9 ?
C6 C5 C4 120.5(2) ?
C6 C5 H5 119.8 ?
C4 C5 H5 119.8 ?
C5 C6 C1 118.76(19) ?
C5 C6 C7 120.36(18) ?
C1 C6 C7 120.88(18) ?
C8 C7 C6 111.56(15) ?
C8 C7 H7A 109.3 ?
C6 C7 H7A 109.3 ?
C8 C7 H7B 109.3 ?
C6 C7 H7B 109.3 ?
H7A C7 H7B 108.0 ?
O1 C8 N1 122.77(17) ?
O1 C8 C7 121.20(16) ?
N1 C8 C7 116.03(15) yes
N2 C9 N1 113.69(15) yes
N2 C9 S1 128.56(15) yes
N1 C9 S1 117.74(13) yes
C15 C10 C11 119.18(19) ?
C15 C10 N2 114.89(17) ?
C11 C10 N2 125.93(18) ?
C12 C11 C10 119.2(2) ?
C12 C11 H11 120.4 ?
C10 C11 H11 120.4 ?
C13 C12 C11 121.7(2) ?
C13 C12 H12 119.1 ?
C11 C12 H12 119.1 ?
C12 C13 C14 119.27(19) ?
C12 C13 Cl1 119.47(17) ?
C14 C13 Cl1 121.26(17) ?
C15 C14 C13 119.59(19) ?
C15 C14 Cl2 118.84(17) ?
C13 C14 Cl2 121.57(16) ?
C14 C15 C10 121.09(19) ?
C14 C15 H15 119.5 ?
C10 C15 H15 119.5 ?

loop_
_geom_bond_atom_site_label_1
_geom_bond_atom_site_label_2
_geom_bond_distance
_geom_bond_publ_flag
Cl1 C13 1.731(2) ?
Cl2 C14 1.722(2) ?
S1 C9 1.6509(18) yes
O1 C8 1.233(2) ?
N1 C8 1.359(2) yes
N1 C9 1.407(2) yes
N1 H1 0.8600 ?
N2 C9 1.340(2) yes
N2 C10 1.405(2) ?
N2 H2 0.8600 ?
C1 C6 1.382(3) ?
C1 C2 1.385(3) ?
C1 H1A 0.9300 ?
C2 C3 1.360(4) ?
C2 H2A 0.9300 ?
C3 C4 1.374(4) ?
C3 H3 0.9300 ?
C4 C5 1.379(3) ?
C4 H4 0.9300 ?
C5 C6 1.379(3) ?
C5 H5 0.9300 ?
C6 C7 1.509(3) ?
C7 C8 1.504(3) ?
C7 H7A 0.9700 ?
C7 H7B 0.9700 ?
C10 C15 1.387(3) ?
C10 C11 1.387(3) ?
C11 C12 1.375(3) ?
C11 H11 0.9300 ?
C12 C13 1.374(3) ?
C12 H12 0.9300 ?
C13 C14 1.383(3) ?
C14 C15 1.375(3) ?
C15 H15 0.9300 ?

loop_
_geom_hbond_atom_site_label_D
_geom_hbond_atom_site_label_H
_geom_hbond_atom_site_label_A
_geom_hbond_site_symmetry_A
_geom_hbond_distance_DH
_geom_hbond_distance_HA
_geom_hbond_distance_DA
_geom_hbond_angle_DHA
_geom_hbond_publ_flag
N2 H2 O1 1_555 0.86 1.90 2.638(2) 143 yes
C11 H11 S1 1_555 0.93 2.56 3.218(2) 128 yes
N1 H1 O1 4_576 0.86 2.09 2.922(2) 163 yes
C7 H7A O1 4_576 0.97 2.47 3.337(2) 148 yes

loop_
_geom_torsion_atom_site_label_1
_geom_torsion_atom_site_label_2
_geom_torsion_atom_site_label_3
_geom_torsion_atom_site_label_4
_geom_torsion
C6 C1 C2 C3 0.5(3)
C1 C2 C3 C4 -0.6(4)
C2 C3 C4 C5 -0.2(4)
C3 C4 C5 C6 1.0(4)
C4 C5 C6 C1 -1.0(3)
C4 C5 C6 C7 179.7(2)
C2 C1 C6 C5 0.3(3)
C2 C1 C6 C7 179.61(19)
C5 C6 C7 C8 -79.4(2)
C1 C6 C7 C8 101.4(2)
C9 N1 C8 O1 0.2(3)
C9 N1 C8 C7 179.88(18)
C6 C7 C8 O1 -60.4(2)
C6 C7 C8 N1 119.95(18)
C10 N2 C9 N1 177.62(19)
C10 N2 C9 S1 -2.3(3)
C8 N1 C9 N2 2.7(3)
C8 N1 C9 S1 -177.32(15)
C9 N2 C10 C15 -176.0(2)
C9 N2 C10 C11 3.9(4)
C15 C10 C11 C12 0.2(3)
N2 C10 C11 C12 -179.7(2)
C10 C11 C12 C13 0.7(4)
C11 C12 C13 C14 -1.4(3)
C11 C12 C13 Cl1 178.75(18)
C12 C13 C14 C15 1.0(3)
Cl1 C13 C14 C15 -179.08(16)
C12 C13 C14 Cl2 -179.12(17)
Cl1 C13 C14 Cl2 0.8(3)
C13 C14 C15 C10 -0.1(3)
Cl2 C14 C15 C10 -179.95(16)
C11 C10 C15 C14 -0.5(3)
N2 C10 C15 C14 179.39(19)

loop_
_cod_related_entry_id
_cod_related_entry_database
_cod_related_entry_code
1 ChemSpider 2179478
